data_7005977
loop_
_publ_author_name
'Venugopal, Ajay'
'Willner, Alexander'
'Hepp, Alexander'
'Mitzel, Norbert W.'

_publ_section_title
;
 Hydroxylaminato yttrate and samarate complexes.
;
_journal_issue 29
_journal_name_full 'Dalton transactions (Cambridge, England : 2003)'
_journal_page_first 3124
_journal_page_last 3126
_journal_paper_doi 10.1039/b707575h
_journal_year 2007
_chemical_formula_moiety '(C48 H112 N8 O8 K2 Y2)*(C4 H8 O)*0.5(C5 H12)'
_chemical_formula_sum 'C54.5 H125 K2 N8 O9 Y2'
_chemical_formula_weight 1292.63
_chemical_name_common Potassium-tetrakis(N,N-diisopropylaminoxy)yttrate
_chemical_name_systematic
;
Potassium-tetrakis(N,N-diisopropylaminoxy)yttrate
;
_space_group_IT_number 60
_symmetry_cell_setting orthorhombic
_symmetry_space_group_name_Hall '-P 2n 2ab'
_symmetry_space_group_name_H-M 'P b c n'
_atom_sites_solution_hydrogens geom
_atom_sites_solution_primary direct
_atom_sites_solution_secondary difmap
_audit_creation_method SHELXL-97
_cell_angle_alpha 90.00
_cell_angle_beta 90.00
_cell_angle_gamma 90.00
_cell_formula_units_Z 16
_cell_length_a 21.745(4)
_cell_length_b 22.440(4)
_cell_length_c 28.767(6)
_cell_measurement_reflns_used 900
_cell_measurement_temperature 153(2)
_cell_measurement_theta_max 22.5
_cell_measurement_theta_min 1
_cell_volume 14037(5)
_computing_cell_refinement 'SAINT (Bruker AXS, 2000)'
_computing_data_collection 'SMART (Bruker AXS, 2000)'
_computing_data_reduction 'SAINT,SADABS (Bruker AXS, 2000)'
_computing_structure_refinement 'SHELXL-97 (Sheldrick, 1997)'
_computing_structure_solution 'SHELXS-97 (Sheldrick, 1990)'
_diffrn_ambient_temperature 153(2)
_diffrn_detector_area_resol_mean 80
_diffrn_measured_fraction_theta_full 0.997
_diffrn_measured_fraction_theta_max 0.997
_diffrn_measurement_device_type 'CCD area detector'
_diffrn_measurement_method 'Omega and Phi scans'
_diffrn_radiation_monochromator graphite
_diffrn_radiation_source 'rotating anode'
_diffrn_radiation_type MoK\a
_diffrn_radiation_wavelength 0.71073
_diffrn_reflns_av_R_equivalents 0.2811
_diffrn_reflns_av_sigmaI/netI 0.1808
_diffrn_reflns_limit_h_max 28
_diffrn_reflns_limit_h_min -28
_diffrn_reflns_limit_k_max 29
_diffrn_reflns_limit_k_min -29
_diffrn_reflns_limit_l_max 38
_diffrn_reflns_limit_l_min -38
_diffrn_reflns_number 138878
_diffrn_reflns_theta_full 28.15
_diffrn_reflns_theta_max 28.15
_diffrn_reflns_theta_min 1.30
_exptl_absorpt_coefficient_mu 1.816
_exptl_absorpt_correction_type multi-scan
_exptl_crystal_colour block
_exptl_crystal_density_diffrn 1.223
_exptl_crystal_density_method 'not measured'
_exptl_crystal_description colourless
_exptl_crystal_F_000 5568
_exptl_crystal_size_max 0.21
_exptl_crystal_size_mid 0.08
_exptl_crystal_size_min 0.06
_refine_diff_density_max 0.968
_refine_diff_density_min -0.592
_refine_diff_density_rms 0.100
_refine_ls_extinction_method none
_refine_ls_goodness_of_fit_ref 0.960
_refine_ls_hydrogen_treatment ride
_refine_ls_matrix_type full
_refine_ls_number_parameters 643
_refine_ls_number_reflns 17149
_refine_ls_number_restraints 0
_refine_ls_restrained_S_all 0.960
_refine_ls_R_factor_all 0.1954
_refine_ls_R_factor_gt 0.0727
_refine_ls_shift/su_max 0.007
_refine_ls_shift/su_mean 0.000
_refine_ls_structure_factor_coef Fsqd
_refine_ls_weighting_details 'calc w=1/[\s^2^(Fo^2^)+(0.0798P)^2^+0.0000P] where P=(Fo^2^+2Fc^2^)/3'
_refine_ls_weighting_scheme calc
_refine_ls_wR_factor_gt 0.1473
_refine_ls_wR_factor_ref 0.1899
_reflns_number_gt 7598
_reflns_number_total 17149
_reflns_threshold_expression >2sigma(I)
_cod_data_source_file b707575h.txt
_cod_data_source_block sad
_cod_depositor_comments
;
The following automatic conversions were performed:
'_symmetry_cell_setting' value 'Orthorhombic' changed to 'orthorhombic'
according to '/home/saulius/struct/CIF-dictionaries/cif_core.dic'
dictionary named 'cif_core.dic' version 2.4.1 from 2010-06-29.

Automatic conversion script
Id: cif_fix_enum 1527 2010-12-29 10:47:43Z saulius 
;
_cod_original_cell_volume 14036(5)
_cod_original_sg_symbol_H-M Pbcn
_cod_original_formula_sum 'C54.5 H125 N8 O9 K2 Y2'
_cod_database_code 7005977

loop_
_symmetry_equiv_pos_as_xyz
'x, y, z'
'-x+1/2, -y+1/2, z+1/2'
'-x, y, -z+1/2'
'x+1/2, -y+1/2, -z'
'-x, -y, -z'
'x-1/2, y-1/2, -z-1/2'
'x, -y, z-1/2'
'-x-1/2, y-1/2, z'

loop_
_atom_site_label
_atom_site_type_symbol
_atom_site_fract_x
_atom_site_fract_y
_atom_site_fract_z
_atom_site_U_iso_or_equiv
_atom_site_adp_type
_atom_site_occupancy
_atom_site_symmetry_multiplicity
_atom_site_calc_flag
_atom_site_refinement_flags
_atom_site_disorder_assembly
_atom_site_disorder_group
Y1 Y 0.75407(2) 0.32812(2) -0.233037(17) 0.02575(14) Uani 1 1 d . . .
K1 K 0.80228(6) 0.33860(5) -0.10394(4) 0.0307(3) Uani 1 1 d . . .
Y2 Y 0.80107(3) 0.27149(2) 0.019551(17) 0.02695(14) Uani 1 1 d . . .
K2 K 0.79108(6) 0.19396(6) 0.13819(4) 0.0332(3) Uani 1 1 d . . .
O1 O 0.72854(17) 0.38393(16) -0.17762(12) 0.0316(9) Uani 1 1 d . . .
N1 N 0.7135(2) 0.4158(2) -0.13591(14) 0.0299(11) Uani 1 1 d . . .
C11 C 0.7244(3) 0.4793(3) -0.1448(2) 0.0374(16) Uani 1 1 d . . .
H11A H 0.7138 0.5010 -0.1155 0.045 Uiso 1 1 calc R . .
C12 C 0.6853(3) 0.5065(3) -0.1834(2) 0.0500(18) Uani 1 1 d . . .
H12A H 0.6417 0.4997 -0.1766 0.075 Uiso 1 1 calc R . .
H12B H 0.6959 0.4878 -0.2131 0.075 Uiso 1 1 calc R . .
H12C H 0.6933 0.5494 -0.1852 0.075 Uiso 1 1 calc R . .
C13 C 0.7921(3) 0.4893(3) -0.1533(2) 0.0470(18) Uani 1 1 d . . .
H13A H 0.8159 0.4719 -0.1278 0.071 Uiso 1 1 calc R . .
H13B H 0.8003 0.5322 -0.1550 0.071 Uiso 1 1 calc R . .
H13C H 0.8040 0.4704 -0.1827 0.071 Uiso 1 1 calc R . .
C14 C 0.6503(3) 0.4010(3) -0.1240(2) 0.0361(15) Uani 1 1 d . . .
H14A H 0.6239 0.4061 -0.1521 0.043 Uiso 1 1 calc R . .
C15 C 0.6475(3) 0.3370(3) -0.1084(2) 0.0513(19) Uani 1 1 d . . .
H15A H 0.6621 0.3111 -0.1335 0.077 Uiso 1 1 calc R . .
H15B H 0.6049 0.3266 -0.1006 0.077 Uiso 1 1 calc R . .
H15C H 0.6736 0.3316 -0.0809 0.077 Uiso 1 1 calc R . .
C16 C 0.6262(3) 0.4416(3) -0.0851(2) 0.054(2) Uani 1 1 d . . .
H16A H 0.6272 0.4832 -0.0955 0.082 Uiso 1 1 calc R . .
H16B H 0.6522 0.4371 -0.0574 0.082 Uiso 1 1 calc R . .
H16C H 0.5838 0.4304 -0.0774 0.082 Uiso 1 1 calc R . .
O2 O 0.81969(16) 0.28428(16) -0.18679(12) 0.0295(9) Uani 1 1 d . . .
N2 N 0.8561(2) 0.2807(2) -0.22842(15) 0.0314(11) Uani 1 1 d . . .
C21 C 0.8631(3) 0.2168(3) -0.24163(19) 0.0363(15) Uani 1 1 d . . .
H21A H 0.8223 0.2046 -0.2546 0.044 Uiso 1 1 calc R . .
C22 C 0.9084(3) 0.2078(3) -0.2805(2) 0.0419(16) Uani 1 1 d . . .
H22A H 0.8992 0.2356 -0.3058 0.063 Uiso 1 1 calc R . .
H22B H 0.9055 0.1668 -0.2920 0.063 Uiso 1 1 calc R . .
H22C H 0.9502 0.2152 -0.2690 0.063 Uiso 1 1 calc R . .
C23 C 0.8761(3) 0.1735(3) -0.2025(2) 0.0497(18) Uani 1 1 d . . .
H23A H 0.8459 0.1792 -0.1776 0.075 Uiso 1 1 calc R . .
H23B H 0.9175 0.1807 -0.1903 0.075 Uiso 1 1 calc R . .
H23C H 0.8734 0.1326 -0.2143 0.075 Uiso 1 1 calc R . .
C24 C 0.9135(3) 0.3144(3) -0.2220(2) 0.0424(17) Uani 1 1 d . . .
H24A H 0.9387 0.3088 -0.2507 0.051 Uiso 1 1 calc R . .
C25 C 0.9525(3) 0.2940(3) -0.1809(2) 0.055(2) Uani 1 1 d . . .
H25A H 0.9618 0.2515 -0.1842 0.082 Uiso 1 1 calc R . .
H25B H 0.9297 0.3005 -0.1519 0.082 Uiso 1 1 calc R . .
H25C H 0.9909 0.3168 -0.1801 0.082 Uiso 1 1 calc R . .
C26 C 0.8987(3) 0.3799(3) -0.2183(2) 0.0523(19) Uani 1 1 d . . .
H26A H 0.8746 0.3922 -0.2455 0.078 Uiso 1 1 calc R . .
H26B H 0.9370 0.4029 -0.2172 0.078 Uiso 1 1 calc R . .
H26C H 0.8749 0.3872 -0.1900 0.078 Uiso 1 1 calc R . .
O3 O 0.70132(17) 0.26393(16) -0.27557(11) 0.0286(9) Uani 1 1 d . . .
N3 N 0.6621(2) 0.2632(2) -0.23524(15) 0.0303(11) Uani 1 1 d . . .
C31 C 0.6534(3) 0.2004(3) -0.2205(2) 0.0387(16) Uani 1 1 d . . .
H31A H 0.6280 0.2008 -0.1916 0.046 Uiso 1 1 calc R . .
C32 C 0.6190(3) 0.1638(3) -0.2565(2) 0.0501(18) Uani 1 1 d . . .
H32A H 0.5797 0.1830 -0.2636 0.075 Uiso 1 1 calc R . .
H32B H 0.6114 0.1237 -0.2442 0.075 Uiso 1 1 calc R . .
H32C H 0.6438 0.1609 -0.2849 0.075 Uiso 1 1 calc R . .
C33 C 0.7135(3) 0.1719(3) -0.2088(2) 0.0431(16) Uani 1 1 d . . .
H33A H 0.7347 0.1958 -0.1852 0.065 Uiso 1 1 calc R . .
H33B H 0.7391 0.1696 -0.2368 0.065 Uiso 1 1 calc R . .
H33C H 0.7063 0.1317 -0.1967 0.065 Uiso 1 1 calc R . .
C34 C 0.6037(3) 0.2920(3) -0.2480(2) 0.0371(15) Uani 1 1 d . . .
H34A H 0.5863 0.2708 -0.2756 0.044 Uiso 1 1 calc R . .
C35 C 0.6134(3) 0.3561(3) -0.2607(2) 0.0412(16) Uani 1 1 d . . .
H35A H 0.6429 0.3587 -0.2863 0.062 Uiso 1 1 calc R . .
H35B H 0.6293 0.3778 -0.2337 0.062 Uiso 1 1 calc R . .
H35C H 0.5741 0.3736 -0.2704 0.062 Uiso 1 1 calc R . .
C36 C 0.5571(3) 0.2883(3) -0.2082(2) 0.0488(18) Uani 1 1 d . . .
H36A H 0.5504 0.2464 -0.1999 0.073 Uiso 1 1 calc R . .
H36B H 0.5181 0.3061 -0.2181 0.073 Uiso 1 1 calc R . .
H36C H 0.5730 0.3099 -0.1811 0.073 Uiso 1 1 calc R . .
O4 O 0.73120(17) 0.11818(17) 0.20810(12) 0.0324(10) Uani 1 1 d . . .
N4 N 0.7235(2) 0.0878(2) 0.16478(15) 0.0348(12) Uani 1 1 d . . .
C41 C 0.7431(3) 0.0255(3) 0.1717(2) 0.0401(16) Uani 1 1 d . . .
H41A H 0.7367 0.0043 0.1415 0.048 Uiso 1 1 calc R . .
C42 C 0.7058(3) -0.0080(3) 0.2085(2) 0.0536(19) Uani 1 1 d . . .
H42A H 0.6620 -0.0060 0.2007 0.080 Uiso 1 1 calc R . .
H42B H 0.7127 0.0103 0.2390 0.080 Uiso 1 1 calc R . .
H42C H 0.7189 -0.0498 0.2094 0.080 Uiso 1 1 calc R . .
C43 C 0.8112(3) 0.0227(3) 0.1825(2) 0.0506(19) Uani 1 1 d . . .
H43A H 0.8341 0.0444 0.1585 0.076 Uiso 1 1 calc R . .
H43B H 0.8246 -0.0190 0.1830 0.076 Uiso 1 1 calc R . .
H43C H 0.8189 0.0409 0.2129 0.076 Uiso 1 1 calc R . .
C44 C 0.6588(3) 0.0936(3) 0.1511(2) 0.0409(16) Uani 1 1 d . . .
H44A H 0.6323 0.0762 0.1761 0.049 Uiso 1 1 calc R . .
C45 C 0.6424(3) 0.1583(3) 0.1449(2) 0.0486(18) Uani 1 1 d . . .
H45A H 0.6490 0.1796 0.1742 0.073 Uiso 1 1 calc R . .
H45B H 0.5991 0.1617 0.1358 0.073 Uiso 1 1 calc R . .
H45C H 0.6685 0.1758 0.1207 0.073 Uiso 1 1 calc R . .
C46 C 0.6482(3) 0.0588(3) 0.1058(2) 0.056(2) Uani 1 1 d . . .
H46A H 0.6590 0.0168 0.1105 0.084 Uiso 1 1 calc R . .
H46B H 0.6740 0.0756 0.0811 0.084 Uiso 1 1 calc R . .
H46C H 0.6048 0.0618 0.0968 0.084 Uiso 1 1 calc R . .
O5 O 0.85895(17) 0.21292(16) 0.05592(12) 0.0330(9) Uani 1 1 d . . .
N5 N 0.8936(2) 0.1685(2) 0.08003(16) 0.0377(13) Uani 1 1 d . . .
C51 C 0.9565(3) 0.1918(3) 0.0848(2) 0.0422(17) Uani 1 1 d . . .
H51A H 0.9807 0.1614 0.1024 0.051 Uiso 1 1 calc R . .
C52 C 0.9900(3) 0.2029(3) 0.0397(2) 0.056(2) Uani 1 1 d . . .
H52A H 1.0311 0.2187 0.0463 0.084 Uiso 1 1 calc R . .
H52B H 0.9670 0.2317 0.0210 0.084 Uiso 1 1 calc R . .
H52C H 0.9938 0.1653 0.0225 0.084 Uiso 1 1 calc R . .
C53 C 0.9556(3) 0.2473(3) 0.1137(2) 0.057(2) Uani 1 1 d . . .
H53A H 0.9340 0.2394 0.1430 0.086 Uiso 1 1 calc R . .
H53B H 0.9343 0.2790 0.0967 0.086 Uiso 1 1 calc R . .
H53C H 0.9979 0.2598 0.1203 0.086 Uiso 1 1 calc R . .
C54 C 0.8886(3) 0.1131(3) 0.0531(2) 0.0458(17) Uani 1 1 d . . .
H54A H 0.9022 0.1214 0.0205 0.055 Uiso 1 1 calc R . .
C55 C 0.8237(3) 0.0921(3) 0.0516(2) 0.0520(19) Uani 1 1 d . . .
H55A H 0.7978 0.1227 0.0373 0.078 Uiso 1 1 calc R . .
H55B H 0.8094 0.0842 0.0833 0.078 Uiso 1 1 calc R . .
H55C H 0.8213 0.0553 0.0333 0.078 Uiso 1 1 calc R . .
C56 C 0.9314(3) 0.0656(3) 0.0740(3) 0.074(3) Uani 1 1 d . . .
H56A H 0.9739 0.0803 0.0735 0.110 Uiso 1 1 calc R . .
H56B H 0.9286 0.0290 0.0556 0.110 Uiso 1 1 calc R . .
H56C H 0.9191 0.0574 0.1061 0.110 Uiso 1 1 calc R . .
O6 O 0.85412(17) 0.34118(16) -0.00938(12) 0.0325(9) Uani 1 1 d . . .
N6 N 0.8799(2) 0.3941(2) -0.03048(15) 0.0327(12) Uani 1 1 d . . .
C61 C 0.8538(3) 0.4450(3) -0.0055(2) 0.0394(16) Uani 1 1 d . . .
H61A H 0.8601 0.4392 0.0286 0.047 Uiso 1 1 calc R . .
C62 C 0.7862(3) 0.4477(3) -0.0155(2) 0.0499(18) Uani 1 1 d . . .
H62A H 0.7667 0.4104 -0.0056 0.075 Uiso 1 1 calc R . .
H62B H 0.7798 0.4533 -0.0490 0.075 Uiso 1 1 calc R . .
H62C H 0.7679 0.4811 0.0015 0.075 Uiso 1 1 calc R . .
C63 C 0.8837(3) 0.5032(3) -0.0203(2) 0.060(2) Uani 1 1 d . . .
H63A H 0.9278 0.5019 -0.0130 0.090 Uiso 1 1 calc R . .
H63B H 0.8645 0.5364 -0.0036 0.090 Uiso 1 1 calc R . .
H63C H 0.8782 0.5088 -0.0538 0.090 Uiso 1 1 calc R . .
C64 C 0.9477(3) 0.3904(3) -0.0257(2) 0.0441(17) Uani 1 1 d . . .
H64A H 0.9649 0.4283 -0.0385 0.053 Uiso 1 1 calc R . .
C65 C 0.9707(3) 0.3850(3) 0.0242(2) 0.0528(19) Uani 1 1 d . . .
H65A H 0.9544 0.4180 0.0428 0.079 Uiso 1 1 calc R . .
H65B H 1.0158 0.3864 0.0245 0.079 Uiso 1 1 calc R . .
H65C H 0.9568 0.3470 0.0374 0.079 Uiso 1 1 calc R . .
C66 C 0.9722(3) 0.3409(3) -0.0549(2) 0.055(2) Uani 1 1 d . . .
H66A H 0.9578 0.3458 -0.0870 0.083 Uiso 1 1 calc R . .
H66B H 0.9577 0.3027 -0.0426 0.083 Uiso 1 1 calc R . .
H66C H 1.0173 0.3418 -0.0543 0.083 Uiso 1 1 calc R . .
O7 O 0.74932(17) 0.26025(16) -0.04493(12) 0.0318(9) Uani 1 1 d . . .
N7 N 0.7636(2) 0.1978(2) -0.03800(15) 0.0317(12) Uani 1 1 d . . .
C71 C 0.7051(3) 0.1642(3) -0.03818(18) 0.0359(15) Uani 1 1 d . . .
H71A H 0.7158 0.1212 -0.0337 0.043 Uiso 1 1 calc R . .
C72 C 0.6656(3) 0.1819(3) 0.0021(2) 0.0490(18) Uani 1 1 d . . .
H72A H 0.6893 0.1783 0.0309 0.073 Uiso 1 1 calc R . .
H72B H 0.6296 0.1557 0.0035 0.073 Uiso 1 1 calc R . .
H72C H 0.6521 0.2232 -0.0019 0.073 Uiso 1 1 calc R . .
C73 C 0.6687(3) 0.1684(3) -0.0833(2) 0.054(2) Uani 1 1 d . . .
H73A H 0.6949 0.1562 -0.1094 0.082 Uiso 1 1 calc R . .
H73B H 0.6551 0.2096 -0.0880 0.082 Uiso 1 1 calc R . .
H73C H 0.6328 0.1421 -0.0816 0.082 Uiso 1 1 calc R . .
C74 C 0.8055(3) 0.1802(3) -0.0759(2) 0.0385(15) Uani 1 1 d . . .
H74A H 0.7885 0.1959 -0.1057 0.046 Uiso 1 1 calc R . .
C75 C 0.8683(3) 0.2083(3) -0.0682(2) 0.0395(16) Uani 1 1 d . . .
H75A H 0.9009 0.1932 -0.0891 0.047 Uiso 1 1 calc R . .
H75B H 0.8820 0.2085 -0.0353 0.047 Uiso 1 1 calc R . .
C76 C 0.8125(3) 0.1137(3) -0.0806(2) 0.058(2) Uani 1 1 d . . .
H76A H 0.7720 0.0957 -0.0862 0.087 Uiso 1 1 calc R . .
H76B H 0.8300 0.0973 -0.0520 0.087 Uiso 1 1 calc R . .
H76C H 0.8398 0.1047 -0.1068 0.087 Uiso 1 1 calc R . .
O8 O 0.73695(17) 0.26782(16) 0.07767(12) 0.0300(9) Uani 1 1 d . . .
N8 N 0.7262(2) 0.3289(2) 0.06588(15) 0.0336(12) Uani 1 1 d . . .
C81 C 0.7449(3) 0.3664(3) 0.10577(19) 0.0352(14) Uani 1 1 d . . .
H81A H 0.7363 0.4088 0.0972 0.042 Uiso 1 1 calc R . .
C82 C 0.7118(3) 0.3541(3) 0.1510(2) 0.0486(18) Uani 1 1 d . . .
H82A H 0.6674 0.3585 0.1463 0.073 Uiso 1 1 calc R . .
H82B H 0.7257 0.3824 0.1747 0.073 Uiso 1 1 calc R . .
H82C H 0.7209 0.3134 0.1612 0.073 Uiso 1 1 calc R . .
C83 C 0.8138(3) 0.3606(3) 0.1124(2) 0.0452(18) Uani 1 1 d . . .
H83A H 0.8346 0.3687 0.0828 0.068 Uiso 1 1 calc R . .
H83B H 0.8236 0.3200 0.1226 0.068 Uiso 1 1 calc R . .
H83C H 0.8276 0.3892 0.1358 0.068 Uiso 1 1 calc R . .
C84 C 0.6609(3) 0.3354(3) 0.0499(2) 0.0405(16) Uani 1 1 d . . .
H84A H 0.6596 0.3188 0.0177 0.049 Uiso 1 1 calc R . .
C85 C 0.6123(3) 0.3021(3) 0.0772(2) 0.0478(18) Uani 1 1 d . . .
H85A H 0.6240 0.2600 0.0797 0.072 Uiso 1 1 calc R . .
H85B H 0.5727 0.3052 0.0610 0.072 Uiso 1 1 calc R . .
H85C H 0.6086 0.3194 0.1083 0.072 Uiso 1 1 calc R . .
C86 C 0.6424(3) 0.4009(3) 0.0455(2) 0.0515(19) Uani 1 1 d . . .
H86A H 0.6738 0.4224 0.0276 0.077 Uiso 1 1 calc R . .
H86B H 0.6388 0.4186 0.0765 0.077 Uiso 1 1 calc R . .
H86C H 0.6028 0.4038 0.0294 0.077 Uiso 1 1 calc R . .
O100 O 0.9951(9) 0.5957(8) -0.1615(6) 0.330(9) Uiso 1 1 d . . .
C101 C 1.0093(7) 0.4964(7) -0.1795(5) 0.193(7) Uiso 1 1 d . . .
H10A H 0.9820 0.4951 -0.2071 0.232 Uiso 1 1 calc R . .
H10B H 1.0385 0.4625 -0.1802 0.232 Uiso 1 1 calc R . .
C102 C 0.9452(8) 0.5604(9) -0.1504(6) 0.218(8) Uiso 1 1 d . . .
H10C H 0.9167 0.5562 -0.1771 0.262 Uiso 1 1 calc R . .
H10D H 0.9225 0.5764 -0.1233 0.262 Uiso 1 1 calc R . .
C103 C 0.9774(8) 0.5000(8) -0.1386(6) 0.236(8) Uiso 1 1 d . . .
H10E H 1.0048 0.5029 -0.1111 0.283 Uiso 1 1 calc R . .
H10F H 0.9479 0.4668 -0.1345 0.283 Uiso 1 1 calc R . .
C104 C 1.0394(9) 0.5529(10) -0.1740(7) 0.270(10) Uiso 1 1 d . . .
H10G H 1.0713 0.5500 -0.1495 0.324 Uiso 1 1 calc R . .
H10H H 1.0597 0.5646 -0.2034 0.324 Uiso 1 1 calc R . .
C201 C 0.9944(6) -0.0472(6) 0.1638(5) 0.183(6) Uiso 1 1 d . . .
H20A H 0.9918 -0.0227 0.1356 0.274 Uiso 1 1 calc R . .
H20B H 0.9580 -0.0727 0.1659 0.274 Uiso 1 1 calc R . .
H20C H 1.0314 -0.0720 0.1624 0.274 Uiso 1 1 calc R . .
C202 C 0.9973(8) -0.0093(8) 0.2037(6) 0.230(8) Uiso 1 1 d . . .
H20D H 1.0337 0.0164 0.1992 0.276 Uiso 1 1 calc R . .
H20E H 0.9609 0.0171 0.2018 0.276 Uiso 1 1 calc R . .
C203 C 1.0000 -0.0297(12) 0.2500 0.231(12) Uiso 1 2 d S . .
H20F H 0.9640 -0.0566 0.2512 0.347 Uiso 0.50 1 calc PR . .
H20G H 1.0360 -0.0566 0.2488 0.347 Uiso 0.50 1 calc PR . .

loop_
_atom_site_aniso_label
_atom_site_aniso_U_11
_atom_site_aniso_U_22
_atom_site_aniso_U_33
_atom_site_aniso_U_23
_atom_site_aniso_U_13
_atom_site_aniso_U_12
Y1 0.0288(3) 0.0263(3) 0.0221(3) 0.0006(2) 0.0003(2) -0.0010(3)
K1 0.0359(7) 0.0318(7) 0.0243(6) 0.0013(5) -0.0007(6) 0.0008(6)
Y2 0.0340(3) 0.0261(3) 0.0207(3) -0.0003(2) -0.0009(3) -0.0012(3)
K2 0.0421(8) 0.0338(8) 0.0236(6) 0.0020(5) 0.0019(6) -0.0018(6)
O1 0.036(2) 0.030(2) 0.028(2) -0.0071(17) 0.0001(18) 0.0015(18)
N1 0.035(3) 0.033(3) 0.022(2) -0.006(2) -0.001(2) 0.003(2)
C11 0.055(4) 0.031(4) 0.026(3) -0.006(3) -0.001(3) 0.001(3)
C12 0.066(5) 0.033(4) 0.051(4) 0.008(3) -0.009(4) 0.011(3)
C13 0.058(5) 0.034(4) 0.050(4) 0.000(3) 0.001(4) -0.010(3)
C14 0.037(4) 0.044(4) 0.027(3) -0.003(3) -0.003(3) 0.002(3)
C15 0.042(4) 0.069(5) 0.043(4) 0.013(4) 0.002(3) -0.014(4)
C16 0.036(4) 0.081(6) 0.046(4) -0.012(4) 0.011(3) 0.008(4)
O2 0.030(2) 0.037(2) 0.0215(19) -0.0010(17) 0.0066(17) 0.0026(18)
N2 0.032(3) 0.037(3) 0.025(3) 0.000(2) 0.002(2) 0.001(2)
C21 0.041(4) 0.041(4) 0.028(3) -0.002(3) 0.000(3) 0.011(3)
C22 0.034(4) 0.057(5) 0.034(3) -0.008(3) 0.000(3) 0.006(3)
C23 0.061(5) 0.046(4) 0.042(4) 0.002(3) 0.009(3) 0.023(4)
C24 0.033(4) 0.065(5) 0.030(3) -0.010(3) 0.005(3) -0.009(3)
C25 0.043(4) 0.079(6) 0.042(4) -0.014(4) -0.015(3) 0.002(4)
C26 0.051(5) 0.051(5) 0.055(4) -0.005(4) 0.001(4) -0.012(4)
O3 0.030(2) 0.037(2) 0.0194(18) -0.0017(16) 0.0037(17) -0.0051(19)
N3 0.030(3) 0.035(3) 0.026(3) 0.000(2) 0.003(2) -0.003(2)
C31 0.054(4) 0.036(4) 0.026(3) -0.003(3) 0.006(3) -0.014(3)
C32 0.063(5) 0.040(4) 0.048(4) -0.006(3) 0.005(4) -0.019(4)
C33 0.055(4) 0.034(4) 0.040(4) 0.008(3) 0.000(3) -0.007(3)
C34 0.035(4) 0.051(4) 0.026(3) -0.001(3) -0.005(3) -0.009(3)
C35 0.031(4) 0.048(4) 0.044(4) -0.005(3) -0.001(3) 0.003(3)
C36 0.032(4) 0.076(5) 0.039(4) -0.004(4) -0.002(3) -0.003(4)
O4 0.039(2) 0.032(2) 0.026(2) -0.0085(18) -0.0031(18) -0.0028(18)
N4 0.052(3) 0.031(3) 0.022(2) -0.006(2) 0.000(2) 0.000(2)
C41 0.053(5) 0.033(4) 0.034(3) -0.009(3) 0.000(3) -0.004(3)
C42 0.077(5) 0.033(4) 0.051(4) -0.001(3) 0.007(4) -0.010(4)
C43 0.070(6) 0.038(4) 0.043(4) 0.003(3) -0.001(4) 0.008(4)
C44 0.040(4) 0.051(5) 0.032(4) 0.002(3) -0.003(3) -0.012(3)
C45 0.045(4) 0.060(5) 0.041(4) 0.000(3) -0.002(3) 0.005(4)
C46 0.070(5) 0.063(5) 0.034(4) -0.010(3) -0.014(4) -0.009(4)
O5 0.037(2) 0.033(2) 0.029(2) 0.0040(18) -0.0021(19) 0.0049(19)
N5 0.035(3) 0.042(3) 0.036(3) 0.012(3) 0.004(2) 0.008(3)
C51 0.036(4) 0.052(5) 0.039(4) 0.012(3) -0.009(3) 0.010(3)
C52 0.036(4) 0.080(6) 0.052(4) 0.016(4) 0.001(3) 0.003(4)
C53 0.044(4) 0.088(6) 0.039(4) 0.012(4) -0.011(3) -0.016(4)
C54 0.053(5) 0.043(4) 0.041(4) 0.010(3) 0.011(3) 0.013(4)
C55 0.059(5) 0.049(5) 0.048(4) 0.005(3) 0.002(4) -0.007(4)
C56 0.052(5) 0.054(5) 0.115(7) 0.030(5) 0.018(5) 0.011(4)
O6 0.037(2) 0.027(2) 0.033(2) -0.0022(17) 0.0022(19) -0.0096(18)
N6 0.038(3) 0.029(3) 0.032(3) 0.000(2) 0.002(2) -0.008(2)
C61 0.057(5) 0.034(4) 0.027(3) -0.003(3) -0.002(3) -0.010(3)
C62 0.059(5) 0.042(4) 0.049(4) -0.001(3) 0.007(4) 0.003(3)
C63 0.078(6) 0.038(4) 0.063(5) -0.009(4) 0.001(4) -0.009(4)
C64 0.046(4) 0.045(4) 0.041(4) 0.004(3) 0.001(3) -0.010(3)
C65 0.049(4) 0.059(5) 0.050(4) -0.003(4) -0.014(3) -0.002(4)
C66 0.050(5) 0.065(5) 0.051(4) -0.002(4) 0.011(4) -0.006(4)
O7 0.045(3) 0.024(2) 0.027(2) 0.0047(16) -0.0077(19) -0.0046(19)
N7 0.042(3) 0.027(3) 0.026(3) -0.003(2) 0.008(2) -0.005(2)
C71 0.048(4) 0.031(4) 0.029(3) -0.001(3) -0.009(3) -0.014(3)
C72 0.056(5) 0.038(4) 0.053(4) -0.004(3) 0.000(4) -0.012(3)
C73 0.066(5) 0.058(5) 0.039(4) -0.003(3) -0.011(4) -0.027(4)
C74 0.055(4) 0.032(4) 0.029(3) -0.004(3) 0.002(3) 0.001(3)
C75 0.043(4) 0.051(4) 0.025(3) -0.006(3) 0.008(3) 0.009(3)
C76 0.086(6) 0.038(4) 0.050(4) -0.020(3) 0.016(4) -0.002(4)
O8 0.038(2) 0.024(2) 0.028(2) 0.0010(17) 0.0017(17) 0.0050(18)
N8 0.044(3) 0.028(3) 0.030(3) 0.001(2) 0.003(2) 0.003(2)
C81 0.043(4) 0.032(3) 0.031(3) -0.004(3) 0.003(3) -0.005(3)
C82 0.065(5) 0.050(4) 0.031(3) -0.009(3) 0.009(3) -0.006(4)
C83 0.068(5) 0.036(4) 0.032(3) 0.002(3) -0.003(3) -0.012(3)
C84 0.043(4) 0.035(4) 0.043(4) 0.004(3) 0.001(3) 0.008(3)
C85 0.041(4) 0.049(4) 0.054(4) 0.001(3) 0.003(3) 0.008(3)
C86 0.056(5) 0.046(4) 0.053(4) 0.008(3) 0.006(4) 0.015(4)

loop_
_atom_type_symbol
_atom_type_description
_atom_type_scat_dispersion_real
_atom_type_scat_dispersion_imag
_atom_type_scat_source
C C 0.0033 0.0016 'International Tables Vol C Tables 4.2.6.8 and 6.1.1.4'
H H 0.0000 0.0000 'International Tables Vol C Tables 4.2.6.8 and 6.1.1.4'
N N 0.0061 0.0033 'International Tables Vol C Tables 4.2.6.8 and 6.1.1.4'
O O 0.0106 0.0060 'International Tables Vol C Tables 4.2.6.8 and 6.1.1.4'
K K 0.2009 0.2494 'International Tables Vol C Tables 4.2.6.8 and 6.1.1.4'
Y Y -2.7962 3.5667 'International Tables Vol C Tables 4.2.6.8 and 6.1.1.4'

loop_
_geom_angle_atom_site_label_1
_geom_angle_atom_site_label_2
_geom_angle_atom_site_label_3
_geom_angle
_geom_angle_site_symmetry_1
_geom_angle_site_symmetry_3
_geom_angle_publ_flag
O1 Y1 O4 108.03(15) . 2_654 ?
O1 Y1 O2 88.79(14) . . ?
O4 Y1 O2 130.46(14) 2_654 . ?
O1 Y1 O3 132.14(14) . . ?
O4 Y1 O3 90.38(14) 2_654 . ?
O2 Y1 O3 112.49(14) . . ?
O1 Y1 N2 117.01(14) . . ?
O4 Y1 N2 98.83(14) 2_654 . ?
O2 Y1 N2 35.39(13) . . ?
O3 Y1 N2 102.46(14) . . ?
O1 Y1 N3 99.02(14) . . ?
O4 Y1 N3 116.09(14) 2_654 . ?
O2 Y1 N3 106.16(14) . . ?
O3 Y1 N3 35.22(13) . . ?
N2 Y1 N3 118.35(16) . . ?
O1 Y1 K2 137.42(10) . 2_654 ?
O4 Y1 K2 48.72(10) 2_654 2_654 ?
O2 Y1 K2 133.78(9) . 2_654 ?
O3 Y1 K2 41.76(9) . 2_654 ?
N2 Y1 K2 103.01(10) . 2_654 ?
N3 Y1 K2 72.22(10) . 2_654 ?
O1 Y1 K1 46.12(10) . . ?
O4 Y1 K1 134.22(11) 2_654 . ?
O2 Y1 K1 42.72(9) . . ?
O3 Y1 K1 135.40(9) . . ?
N2 Y1 K1 74.35(10) . . ?
N3 Y1 K1 106.23(10) . . ?
K2 Y1 K1 176.01(3) 2_654 . ?
O7 K1 O2 108.68(12) . . ?
O7 K1 N1 108.69(13) . . ?
O2 K1 N1 95.02(12) . . ?
O7 K1 O1 117.42(12) . . ?
O2 K1 O1 65.39(11) . . ?
N1 K1 O1 29.64(11) . . ?
O7 K1 O6 66.14(11) . . ?
O2 K1 O6 140.31(12) . . ?
N1 K1 O6 124.38(12) . . ?
O1 K1 O6 153.71(11) . . ?
O7 K1 N6 93.87(12) . . ?
O2 K1 N6 137.30(13) . . ?
N1 K1 N6 111.82(14) . . ?
O1 K1 N6 134.32(13) . . ?
O6 K1 N6 28.25(11) . . ?
O7 K1 C15 65.84(13) . . ?
O2 K1 C15 95.84(14) . . ?
N1 K1 C15 45.03(15) . . ?
O1 K1 C15 54.04(13) . . ?
O6 K1 C15 114.68(13) . . ?
N6 K1 C15 126.71(15) . . ?
O7 K1 C75 55.44(13) . . ?
O2 K1 C75 79.69(13) . . ?
N1 K1 C75 159.10(15) . . ?
O1 K1 C75 140.10(13) . . ?
O6 K1 C75 65.01(12) . . ?
N6 K1 C75 84.59(14) . . ?
C15 K1 C75 114.95(16) . . ?
O7 K1 Y2 33.34(8) . . ?
O2 K1 Y2 129.54(9) . . ?
N1 K1 Y2 123.26(10) . . ?
O1 K1 Y2 145.23(9) . . ?
O6 K1 Y2 32.85(7) . . ?
N6 K1 Y2 60.88(9) . . ?
C15 K1 Y2 91.36(11) . . ?
C75 K1 Y2 52.50(10) . . ?
O7 K1 Y1 116.65(8) . . ?
O2 K1 Y1 33.25(8) . . ?
N1 K1 Y1 61.78(9) . . ?
O1 K1 Y1 32.17(7) . . ?
O6 K1 Y1 172.86(8) . . ?
N6 K1 Y1 149.44(10) . . ?
C15 K1 Y1 72.07(11) . . ?
C75 K1 Y1 110.57(10) . . ?
Y2 K1 Y1 149.18(4) . . ?
O5 Y2 O6 109.40(15) . . ?
O5 Y2 O8 88.72(14) . . ?
O6 Y2 O8 132.79(14) . . ?
O5 Y2 O7 131.30(14) . . ?
O6 Y2 O7 91.85(14) . . ?
O8 Y2 O7 108.52(14) . . ?
O5 Y2 N8 116.97(15) . . ?
O6 Y2 N8 100.73(15) . . ?
O8 Y2 N8 35.20(13) . . ?
O7 Y2 N8 100.31(15) . . ?
O5 Y2 N7 96.46(15) . . ?
O6 Y2 N7 114.23(14) . . ?
O8 Y2 N7 106.07(14) . . ?
O7 Y2 N7 35.52(14) . . ?
N8 Y2 N7 119.49(16) . . ?
O5 Y2 K2 46.10(10) . . ?
O6 Y2 K2 135.76(10) . . ?
O8 Y2 K2 42.61(10) . . ?
O7 Y2 K2 132.37(10) . . ?
N8 Y2 K2 73.69(11) . . ?
N7 Y2 K2 105.84(11) . . ?
O5 Y2 K1 134.36(10) . . ?
O6 Y2 K1 49.09(10) . . ?
O8 Y2 K1 136.52(10) . . ?
O7 Y2 K1 42.84(10) . . ?
N8 Y2 K1 107.33(11) . . ?
N7 Y2 K1 69.37(11) . . ?
K2 Y2 K1 175.06(3) . . ?
O3 K2 O8 114.46(12) 2_655 . ?
O3 K2 O5 134.13(12) 2_655 . ?
O8 K2 O5 65.86(11) . . ?
O3 K2 N5 124.82(14) 2_655 . ?
O8 K2 N5 94.96(13) . . ?
O5 K2 N5 29.21(11) . . ?
O3 K2 N4 94.43(12) 2_655 . ?
O8 K2 N4 117.20(13) . . ?
O5 K2 N4 127.58(12) . . ?
N5 K2 N4 112.77(15) . . ?
O3 K2 O4 66.09(11) 2_655 . ?
O8 K2 O4 127.50(12) . . ?
O5 K2 O4 153.30(11) . . ?
N5 K2 O4 129.32(13) . . ?
N4 K2 O4 28.35(10) . . ?
O3 K2 Y2 131.69(9) 2_655 . ?
O8 K2 Y2 33.44(8) . . ?
O5 K2 Y2 32.42(8) . . ?
N5 K2 Y2 61.55(10) . . ?
N4 K2 Y2 129.45(10) . . ?
O4 K2 Y2 153.69(8) . . ?
O3 K2 Y1 33.61(8) 2_655 2_655 ?
O8 K2 Y1 126.24(9) . 2_655 ?
O5 K2 Y1 163.02(9) . 2_655 ?
N5 K2 Y1 137.48(10) . 2_655 ?
N4 K2 Y1 60.88(9) . 2_655 ?
O4 K2 Y1 32.54(7) . 2_655 ?
Y2 K2 Y1 157.70(4) . 2_655 ?
N1 O1 Y1 172.6(3) . . ?
N1 O1 K1 71.6(2) . . ?
Y1 O1 K1 101.72(14) . . ?
O1 N1 C14 107.4(4) . . ?
O1 N1 C11 107.6(4) . . ?
C14 N1 C11 114.6(5) . . ?
O1 N1 K1 78.8(2) . . ?
C14 N1 K1 116.1(3) . . ?
C11 N1 K1 123.8(4) . . ?
N1 C11 C13 109.4(5) . . ?
N1 C11 C12 115.1(5) . . ?
C13 C11 C12 111.4(5) . . ?
N1 C11 H11A 106.8 . . ?
C13 C11 H11A 106.8 . . ?
C12 C11 H11A 106.8 . . ?
C11 C12 H12A 109.5 . . ?
C11 C12 H12B 109.5 . . ?
H12A C12 H12B 109.5 . . ?
C11 C12 H12C 109.5 . . ?
H12A C12 H12C 109.5 . . ?
H12B C12 H12C 109.5 . . ?
C11 C13 H13A 109.5 . . ?
C11 C13 H13B 109.5 . . ?
H13A C13 H13B 109.5 . . ?
C11 C13 H13C 109.5 . . ?
H13A C13 H13C 109.5 . . ?
H13B C13 H13C 109.5 . . ?
N1 C14 C15 109.1(5) . . ?
N1 C14 C16 111.1(5) . . ?
C15 C14 C16 109.6(5) . . ?
N1 C14 H14A 109.0 . . ?
C15 C14 H14A 109.0 . . ?
C16 C14 H14A 109.0 . . ?
C14 C15 K1 87.7(4) . . ?
C14 C15 H15A 109.5 . . ?
K1 C15 H15A 73.2 . . ?
C14 C15 H15B 109.5 . . ?
K1 C15 H15B 159.6 . . ?
H15A C15 H15B 109.5 . . ?
C14 C15 H15C 109.5 . . ?
K1 C15 H15C 52.6 . . ?
H15A C15 H15C 109.5 . . ?
H15B C15 H15C 109.5 . . ?
C14 C16 H16A 109.5 . . ?
C14 C16 H16B 109.5 . . ?
H16A C16 H16B 109.5 . . ?
C14 C16 H16C 109.5 . . ?
H16A C16 H16C 109.5 . . ?
H16B C16 H16C 109.5 . . ?
N2 O2 Y1 82.9(2) . . ?
N2 O2 K1 146.8(3) . . ?
Y1 O2 K1 104.02(13) . . ?
O2 N2 C24 109.5(4) . . ?
O2 N2 C21 108.7(4) . . ?
C24 N2 C21 116.1(5) . . ?
O2 N2 Y1 61.7(2) . . ?
C24 N2 Y1 123.3(4) . . ?
C21 N2 Y1 119.5(3) . . ?
N2 C21 C22 112.6(5) . . ?
N2 C21 C23 116.5(5) . . ?
C22 C21 C23 110.1(5) . . ?
N2 C21 H21A 105.5 . . ?
C22 C21 H21A 105.5 . . ?
C23 C21 H21A 105.5 . . ?
C21 C22 H22A 109.5 . . ?
C21 C22 H22B 109.5 . . ?
H22A C22 H22B 109.5 . . ?
C21 C22 H22C 109.5 . . ?
H22A C22 H22C 109.5 . . ?
H22B C22 H22C 109.5 . . ?
C21 C23 H23A 109.5 . . ?
C21 C23 H23B 109.5 . . ?
H23A C23 H23B 109.5 . . ?
C21 C23 H23C 109.5 . . ?
H23A C23 H23C 109.5 . . ?
H23B C23 H23C 109.5 . . ?
N2 C24 C26 109.2(5) . . ?
N2 C24 C25 114.5(5) . . ?
C26 C24 C25 111.0(5) . . ?
N2 C24 H24A 107.3 . . ?
C26 C24 H24A 107.3 . . ?
C25 C24 H24A 107.3 . . ?
C24 C25 H25A 109.5 . . ?
C24 C25 H25B 109.5 . . ?
H25A C25 H25B 109.5 . . ?
C24 C25 H25C 109.5 . . ?
H25A C25 H25C 109.5 . . ?
H25B C25 H25C 109.5 . . ?
C24 C26 H26A 109.5 . . ?
C24 C26 H26B 109.5 . . ?
H26A C26 H26B 109.5 . . ?
C24 C26 H26C 109.5 . . ?
H26A C26 H26C 109.5 . . ?
H26B C26 H26C 109.5 . . ?
N3 O3 Y1 82.4(2) . . ?
N3 O3 K2 142.4(3) . 2_654 ?
Y1 O3 K2 104.63(14) . 2_654 ?
O3 N3 C34 107.8(4) . . ?
O3 N3 C31 108.4(4) . . ?
C34 N3 C31 112.2(5) . . ?
O3 N3 Y1 62.3(2) . . ?
C34 N3 Y1 116.4(3) . . ?
C31 N3 Y1 130.9(4) . . ?
N3 C31 C33 111.0(5) . . ?
N3 C31 C32 112.5(5) . . ?
C33 C31 C32 110.7(5) . . ?
N3 C31 H31A 107.5 . . ?
C33 C31 H31A 107.5 . . ?
C32 C31 H31A 107.5 . . ?
C31 C32 H32A 109.5 . . ?
C31 C32 H32B 109.5 . . ?
H32A C32 H32B 109.5 . . ?
C31 C32 H32C 109.5 . . ?
H32A C32 H32C 109.5 . . ?
H32B C32 H32C 109.5 . . ?
C31 C33 H33A 109.5 . . ?
C31 C33 H33B 109.5 . . ?
H33A C33 H33B 109.5 . . ?
C31 C33 H33C 109.5 . . ?
H33A C33 H33C 109.5 . . ?
H33B C33 H33C 109.5 . . ?
N3 C34 C35 111.2(5) . . ?
N3 C34 C36 111.1(5) . . ?
C35 C34 C36 109.1(5) . . ?
N3 C34 H34A 108.4 . . ?
C35 C34 H34A 108.4 . . ?
C36 C34 H34A 108.4 . . ?
C34 C35 H35A 109.5 . . ?
C34 C35 H35B 109.5 . . ?
H35A C35 H35B 109.5 . . ?
C34 C35 H35C 109.5 . . ?
H35A C35 H35C 109.5 . . ?
H35B C35 H35C 109.5 . . ?
C34 C36 H36A 109.5 . . ?
C34 C36 H36B 109.5 . . ?
H36A C36 H36B 109.5 . . ?
C34 C36 H36C 109.5 . . ?
H36A C36 H36C 109.5 . . ?
H36B C36 H36C 109.5 . . ?
N4 O4 Y1 173.0(3) . 2_655 ?
N4 O4 K2 74.5(2) . . ?
Y1 O4 K2 98.75(14) 2_655 . ?
O4 N4 C44 107.7(4) . . ?
O4 N4 C41 107.5(4) . . ?
C44 N4 C41 113.4(5) . . ?
O4 N4 K2 77.2(2) . . ?
C44 N4 K2 110.0(3) . . ?
C41 N4 K2 131.9(4) . . ?
N4 C41 C43 110.4(5) . . ?
N4 C41 C42 113.9(5) . . ?
C43 C41 C42 110.8(5) . . ?
N4 C41 H41A 107.1 . . ?
C43 C41 H41A 107.1 . . ?
C42 C41 H41A 107.1 . . ?
C41 C42 H42A 109.5 . . ?
C41 C42 H42B 109.5 . . ?
H42A C42 H42B 109.5 . . ?
C41 C42 H42C 109.5 . . ?
H42A C42 H42C 109.5 . . ?
H42B C42 H42C 109.5 . . ?
C41 C43 H43A 109.5 . . ?
C41 C43 H43B 109.5 . . ?
H43A C43 H43B 109.5 . . ?
C41 C43 H43C 109.5 . . ?
H43A C43 H43C 109.5 . . ?
H43B C43 H43C 109.5 . . ?
N4 C44 C45 110.2(5) . . ?
N4 C44 C46 109.0(5) . . ?
C45 C44 C46 110.7(5) . . ?
N4 C44 H44A 109.0 . . ?
C45 C44 H44A 109.0 . . ?
C46 C44 H44A 109.0 . . ?
C44 C45 H45A 109.5 . . ?
C44 C45 H45B 109.5 . . ?
H45A C45 H45B 109.5 . . ?
C44 C45 H45C 109.5 . . ?
H45A C45 H45C 109.5 . . ?
H45B C45 H45C 109.5 . . ?
C44 C46 H46A 109.5 . . ?
C44 C46 H46B 109.5 . . ?
H46A C46 H46B 109.5 . . ?
C44 C46 H46C 109.5 . . ?
H46A C46 H46C 109.5 . . ?
H46B C46 H46C 109.5 . . ?
N5 O5 Y2 174.1(3) . . ?
N5 O5 K2 76.3(2) . . ?
Y2 O5 K2 101.48(14) . . ?
O5 N5 C54 107.1(4) . . ?
O5 N5 C51 106.7(4) . . ?
C54 N5 C51 114.9(5) . . ?
O5 N5 K2 74.4(2) . . ?
C54 N5 K2 114.9(4) . . ?
C51 N5 K2 127.0(4) . . ?
N5 C51 C53 109.7(5) . . ?
N5 C51 C52 115.3(5) . . ?
C53 C51 C52 110.3(6) . . ?
N5 C51 H51A 107.1 . . ?
C53 C51 H51A 107.1 . . ?
C52 C51 H51A 107.1 . . ?
C51 C52 H52A 109.5 . . ?
C51 C52 H52B 109.5 . . ?
H52A C52 H52B 109.5 . . ?
C51 C52 H52C 109.5 . . ?
H52A C52 H52C 109.5 . . ?
H52B C52 H52C 109.5 . . ?
C51 C53 H53A 109.5 . . ?
C51 C53 H53B 109.5 . . ?
H53A C53 H53B 109.5 . . ?
C51 C53 H53C 109.5 . . ?
H53A C53 H53C 109.5 . . ?
H53B C53 H53C 109.5 . . ?
N5 C54 C55 110.8(5) . . ?
N5 C54 C56 109.5(6) . . ?
C55 C54 C56 111.4(6) . . ?
N5 C54 H54A 108.3 . . ?
C55 C54 H54A 108.3 . . ?
C56 C54 H54A 108.3 . . ?
C54 C55 H55A 109.5 . . ?
C54 C55 H55B 109.5 . . ?
H55A C55 H55B 109.5 . . ?
C54 C55 H55C 109.5 . . ?
H55A C55 H55C 109.5 . . ?
H55B C55 H55C 109.5 . . ?
C54 C56 H56A 109.5 . . ?
C54 C56 H56B 109.5 . . ?
H56A C56 H56B 109.5 . . ?
C54 C56 H56C 109.5 . . ?
H56A C56 H56C 109.5 . . ?
H56B C56 H56C 109.5 . . ?
N6 O6 Y2 169.7(3) . . ?
N6 O6 K1 77.1(2) . . ?
Y2 O6 K1 98.06(13) . . ?
O6 N6 C61 106.6(4) . . ?
O6 N6 C64 107.5(4) . . ?
C61 N6 C64 112.5(5) . . ?
O6 N6 K1 74.7(2) . . ?
C61 N6 K1 117.1(4) . . ?
C64 N6 K1 127.3(3) . . ?
N6 C61 C62 108.5(5) . . ?
N6 C61 C63 111.6(5) . . ?
C62 C61 C63 109.4(6) . . ?
N6 C61 H61A 109.1 . . ?
C62 C61 H61A 109.1 . . ?
C63 C61 H61A 109.1 . . ?
C61 C62 H62A 109.5 . . ?
C61 C62 H62B 109.5 . . ?
H62A C62 H62B 109.5 . . ?
C61 C62 H62C 109.5 . . ?
H62A C62 H62C 109.5 . . ?
H62B C62 H62C 109.5 . . ?
C61 C63 H63A 109.5 . . ?
C61 C63 H63B 109.5 . . ?
H63A C63 H63B 109.5 . . ?
C61 C63 H63C 109.5 . . ?
H63A C63 H63C 109.5 . . ?
H63B C63 H63C 109.5 . . ?
N6 C64 C66 110.2(5) . . ?
N6 C64 C65 114.7(5) . . ?
C66 C64 C65 110.7(6) . . ?
N6 C64 H64A 107.0 . . ?
C66 C64 H64A 107.0 . . ?
C65 C64 H64A 107.0 . . ?
C64 C65 H65A 109.5 . . ?
C64 C65 H65B 109.5 . . ?
H65A C65 H65B 109.5 . . ?
C64 C65 H65C 109.5 . . ?
H65A C65 H65C 109.5 . . ?
H65B C65 H65C 109.5 . . ?
C64 C66 H66A 109.5 . . ?
C64 C66 H66B 109.5 . . ?
H66A C66 H66B 109.5 . . ?
C64 C66 H66C 109.5 . . ?
H66A C66 H66C 109.5 . . ?
H66B C66 H66C 109.5 . . ?
N7 O7 Y2 83.4(2) . . ?
N7 O7 K1 128.7(3) . . ?
Y2 O7 K1 103.82(14) . . ?
O7 N7 C74 106.9(4) . . ?
O7 N7 C71 108.0(4) . . ?
C74 N7 C71 113.1(4) . . ?
O7 N7 Y2 61.1(2) . . ?
C74 N7 Y2 118.0(3) . . ?
C71 N7 Y2 128.8(3) . . ?
N7 C71 C72 110.8(5) . . ?
N7 C71 C73 114.7(5) . . ?
C72 C71 C73 110.2(5) . . ?
N7 C71 H71A 106.9 . . ?
C72 C71 H71A 106.9 . . ?
C73 C71 H71A 106.9 . . ?
C71 C72 H72A 109.5 . . ?
C71 C72 H72B 109.5 . . ?
H72A C72 H72B 109.5 . . ?
C71 C72 H72C 109.5 . . ?
H72A C72 H72C 109.5 . . ?
H72B C72 H72C 109.5 . . ?
C71 C73 H73A 109.5 . . ?
C71 C73 H73B 109.5 . . ?
H73A C73 H73B 109.5 . . ?
C71 C73 H73C 109.5 . . ?
H73A C73 H73C 109.5 . . ?
H73B C73 H73C 109.5 . . ?
N7 C74 C76 113.2(5) . . ?
N7 C74 C75 109.6(5) . . ?
C76 C74 C75 109.6(5) . . ?
N7 C74 H74A 108.1 . . ?
C76 C74 H74A 108.1 . . ?
C75 C74 H74A 108.1 . . ?
C74 C75 K1 86.3(3) . . ?
C74 C75 H75A 114.3 . . ?
K1 C75 H75A 114.3 . . ?
C74 C75 H75B 114.3 . . ?
K1 C75 H75B 114.3 . . ?
H75A C75 H75B 111.4 . . ?
C74 C76 H76A 109.5 . . ?
C74 C76 H76B 109.5 . . ?
H76A C76 H76B 109.5 . . ?
C74 C76 H76C 109.5 . . ?
H76A C76 H76C 109.5 . . ?
H76B C76 H76C 109.5 . . ?
N8 O8 Y2 83.5(2) . . ?
N8 O8 K2 145.0(3) . . ?
Y2 O8 K2 103.95(14) . . ?
O8 N8 C81 108.4(4) . . ?
O8 N8 C84 108.7(4) . . ?
C81 N8 C84 116.3(5) . . ?
O8 N8 Y2 61.3(2) . . ?
C81 N8 Y2 122.3(4) . . ?
C84 N8 Y2 120.7(4) . . ?
N8 C81 C82 115.6(5) . . ?
N8 C81 C83 108.7(5) . . ?
C82 C81 C83 110.3(5) . . ?
N8 C81 H81A 107.3 . . ?
C82 C81 H81A 107.3 . . ?
C83 C81 H81A 107.3 . . ?
C81 C82 H82A 109.5 . . ?
C81 C82 H82B 109.5 . . ?
H82A C82 H82B 109.5 . . ?
C81 C82 H82C 109.5 . . ?
H82A C82 H82C 109.5 . . ?
H82B C82 H82C 109.5 . . ?
C81 C83 H83A 109.5 . . ?
C81 C83 H83B 109.5 . . ?
H83A C83 H83B 109.5 . . ?
C81 C83 H83C 109.5 . . ?
H83A C83 H83C 109.5 . . ?
H83B C83 H83C 109.5 . . ?
N8 C84 C85 117.1(5) . . ?
N8 C84 C86 111.6(5) . . ?
C85 C84 C86 109.6(5) . . ?
N8 C84 H84A 105.9 . . ?
C85 C84 H84A 105.9 . . ?
C86 C84 H84A 105.9 . . ?
C84 C85 H85A 109.5 . . ?
C84 C85 H85B 109.5 . . ?
H85A C85 H85B 109.5 . . ?
C84 C85 H85C 109.5 . . ?
H85A C85 H85C 109.5 . . ?
H85B C85 H85C 109.5 . . ?
C84 C86 H86A 109.5 . . ?
C84 C86 H86B 109.5 . . ?
H86A C86 H86B 109.5 . . ?
C84 C86 H86C 109.5 . . ?
H86A C86 H86C 109.5 . . ?
H86B C86 H86C 109.5 . . ?
C102 O100 C104 101.9(19) . . ?
C103 C101 C104 94.7(16) . . ?
C103 C101 H10A 112.8 . . ?
C104 C101 H10A 112.8 . . ?
C103 C101 H10B 112.8 . . ?
C104 C101 H10B 112.8 . . ?
H10A C101 H10B 110.2 . . ?
O100 C102 C103 101.2(16) . . ?
O100 C102 H10C 111.5 . . ?
C103 C102 H10C 111.5 . . ?
O100 C102 H10D 111.5 . . ?
C103 C102 H10D 111.5 . . ?
H10C C102 H10D 109.3 . . ?
C101 C103 C102 95.2(15) . . ?
C101 C103 H10E 112.7 . . ?
C102 C103 H10E 112.7 . . ?
C101 C103 H10F 112.7 . . ?
C102 C103 H10F 112.7 . . ?
H10E C103 H10F 110.2 . . ?
O100 C104 C101 108.6(18) . . ?
O100 C104 H10G 110.0 . . ?
C101 C104 H10G 110.0 . . ?
O100 C104 H10H 110.0 . . ?
C101 C104 H10H 110.0 . . ?
H10G C104 H10H 108.4 . . ?
C202 C201 H20A 109.5 . . ?
C202 C201 H20B 109.5 . . ?
H20A C201 H20B 109.5 . . ?
C202 C201 H20C 109.5 . . ?
H20A C201 H20C 109.5 . . ?
H20B C201 H20C 109.5 . . ?
C203 C202 C201 124.7(18) . . ?
C203 C202 H20D 106.1 . . ?
C201 C202 H20D 106.2 . . ?
C203 C202 H20E 106.1 . . ?
C201 C202 H20E 106.2 . . ?
H20D C202 H20E 106.3 . . ?
C202 C203 C202 142(3) 3_755 . ?
C202 C203 H20F 101.4 3_755 . ?
C202 C203 H20F 101.4 . . ?
C202 C203 H20G 101.4 3_755 . ?
C202 C203 H20G 101.4 . . ?
H20F C203 H20G 104.6 . . ?

loop_
_geom_bond_atom_site_label_1
_geom_bond_atom_site_label_2
_geom_bond_distance
_geom_bond_site_symmetry_2
_geom_bond_publ_flag
Y1 O1 2.102(4) . ?
Y1 O4 2.103(4) 2_654 ?
Y1 O2 2.185(4) . ?
Y1 O3 2.211(4) . ?
Y1 N2 2.463(5) . ?
Y1 N3 2.474(5) . ?
Y1 K2 3.8643(14) 2_654 ?
Y1 K1 3.8658(14) . ?
K1 O7 2.702(4) . ?
K1 O2 2.703(4) . ?
K1 N1 2.752(5) . ?
K1 O1 2.846(4) . ?
K1 O6 2.945(4) . ?
K1 N6 2.977(5) . ?
K1 C15 3.369(7) . ?
K1 C75 3.415(6) . ?
K1 Y2 3.8586(14) . ?
Y2 O5 2.099(4) . ?
Y2 O6 2.114(4) . ?
Y2 O8 2.179(4) . ?
Y2 O7 2.184(4) . ?
Y2 N8 2.468(5) . ?
Y2 N7 2.478(5) . ?
Y2 K2 3.8367(14) . ?
K2 O3 2.660(4) 2_655 ?
K2 O8 2.677(4) . ?
K2 O5 2.821(4) . ?
K2 N5 2.846(5) . ?
K2 N4 2.903(5) . ?
K2 O4 2.938(4) . ?
K2 Y1 3.8643(14) 2_655 ?
O1 N1 1.435(5) . ?
N1 C14 1.454(7) . ?
N1 C11 1.467(7) . ?
C11 C13 1.508(8) . ?
C11 C12 1.526(8) . ?
C11 H11A 1.0000 . ?
C12 H12A 0.9800 . ?
C12 H12B 0.9800 . ?
C12 H12C 0.9800 . ?
C13 H13A 0.9800 . ?
C13 H13B 0.9800 . ?
C13 H13C 0.9800 . ?
C14 C15 1.507(8) . ?
C14 C16 1.535(8) . ?
C14 H14A 1.0000 . ?
C15 H15A 0.9800 . ?
C15 H15B 0.9800 . ?
C15 H15C 0.9800 . ?
C16 H16A 0.9800 . ?
C16 H16B 0.9800 . ?
C16 H16C 0.9800 . ?
O2 N2 1.438(5) . ?
N2 C24 1.471(7) . ?
N2 C21 1.493(7) . ?
C21 C22 1.505(7) . ?
C21 C23 1.513(8) . ?
C21 H21A 1.0000 . ?
C22 H22A 0.9800 . ?
C22 H22B 0.9800 . ?
C22 H22C 0.9800 . ?
C23 H23A 0.9800 . ?
C23 H23B 0.9800 . ?
C23 H23C 0.9800 . ?
C24 C26 1.508(9) . ?
C24 C25 1.526(8) . ?
C24 H24A 1.0000 . ?
C25 H25A 0.9800 . ?
C25 H25B 0.9800 . ?
C25 H25C 0.9800 . ?
C26 H26A 0.9800 . ?
C26 H26B 0.9800 . ?
C26 H26C 0.9800 . ?
O3 N3 1.440(5) . ?
O3 K2 2.660(4) 2_654 ?
N3 C34 1.471(7) . ?
N3 C31 1.484(7) . ?
C31 C33 1.494(8) . ?
C31 C32 1.518(8) . ?
C31 H31A 1.0000 . ?
C32 H32A 0.9800 . ?
C32 H32B 0.9800 . ?
C32 H32C 0.9800 . ?
C33 H33A 0.9800 . ?
C33 H33B 0.9800 . ?
C33 H33C 0.9800 . ?
C34 C35 1.498(8) . ?
C34 C36 1.532(8) . ?
C34 H34A 1.0000 . ?
C35 H35A 0.9800 . ?
C35 H35B 0.9800 . ?
C35 H35C 0.9800 . ?
C36 H36A 0.9800 . ?
C36 H36B 0.9800 . ?
C36 H36C 0.9800 . ?
O4 N4 1.431(5) . ?
O4 Y1 2.103(4) 2_655 ?
N4 C44 1.466(8) . ?
N4 C41 1.475(7) . ?
C41 C43 1.515(8) . ?
C41 C42 1.531(8) . ?
C41 H41A 1.0000 . ?
C42 H42A 0.9800 . ?
C42 H42B 0.9800 . ?
C42 H42C 0.9800 . ?
C43 H43A 0.9800 . ?
C43 H43B 0.9800 . ?
C43 H43C 0.9800 . ?
C44 C45 1.507(8) . ?
C44 C46 1.537(8) . ?
C44 H44A 1.0000 . ?
C45 H45A 0.9800 . ?
C45 H45B 0.9800 . ?
C45 H45C 0.9800 . ?
C46 H46A 0.9800 . ?
C46 H46B 0.9800 . ?
C46 H46C 0.9800 . ?
O5 N5 1.429(6) . ?
N5 C54 1.469(8) . ?
N5 C51 1.470(8) . ?
C51 C53 1.497(9) . ?
C51 C52 1.508(8) . ?
C51 H51A 1.0000 . ?
C52 H52A 0.9800 . ?
C52 H52B 0.9800 . ?
C52 H52C 0.9800 . ?
C53 H53A 0.9800 . ?
C53 H53B 0.9800 . ?
C53 H53C 0.9800 . ?
C54 C55 1.487(8) . ?
C54 C56 1.538(9) . ?
C54 H54A 1.0000 . ?
C55 H55A 0.9800 . ?
C55 H55B 0.9800 . ?
C55 H55C 0.9800 . ?
C56 H56A 0.9800 . ?
C56 H56B 0.9800 . ?
C56 H56C 0.9800 . ?
O6 N6 1.446(6) . ?
N6 C61 1.464(7) . ?
N6 C64 1.483(8) . ?
C61 C62 1.500(9) . ?
C61 C63 1.519(8) . ?
C61 H61A 1.0000 . ?
C62 H62A 0.9800 . ?
C62 H62B 0.9800 . ?
C62 H62C 0.9800 . ?
C63 H63A 0.9800 . ?
C63 H63B 0.9800 . ?
C63 H63C 0.9800 . ?
C64 C66 1.490(8) . ?
C64 C65 1.526(8) . ?
C64 H64A 1.0000 . ?
C65 H65A 0.9800 . ?
C65 H65B 0.9800 . ?
C65 H65C 0.9800 . ?
C66 H66A 0.9800 . ?
C66 H66B 0.9800 . ?
C66 H66C 0.9800 . ?
O7 N7 1.450(6) . ?
N7 C74 1.476(7) . ?
N7 C71 1.479(7) . ?
C71 C72 1.494(8) . ?
C71 C73 1.523(8) . ?
C71 H71A 1.0000 . ?
C72 H72A 0.9800 . ?
C72 H72B 0.9800 . ?
C72 H72C 0.9800 . ?
C73 H73A 0.9800 . ?
C73 H73B 0.9800 . ?
C73 H73C 0.9800 . ?
C74 C76 1.505(8) . ?
C74 C75 1.519(8) . ?
C74 H74A 1.0000 . ?
C75 H75A 0.9900 . ?
C75 H75B 0.9900 . ?
C76 H76A 0.9800 . ?
C76 H76B 0.9800 . ?
C76 H76C 0.9800 . ?
O8 N8 1.432(5) . ?
N8 C81 1.480(7) . ?
N8 C84 1.498(7) . ?
C81 C82 1.512(8) . ?
C81 C83 1.514(8) . ?
C81 H81A 1.0000 . ?
C82 H82A 0.9800 . ?
C82 H82B 0.9800 . ?
C82 H82C 0.9800 . ?
C83 H83A 0.9800 . ?
C83 H83B 0.9800 . ?
C83 H83C 0.9800 . ?
C84 C85 1.514(8) . ?
C84 C86 1.529(8) . ?
C84 H84A 1.0000 . ?
C85 H85A 0.9800 . ?
C85 H85B 0.9800 . ?
C85 H85C 0.9800 . ?
C86 H86A 0.9800 . ?
C86 H86B 0.9800 . ?
C86 H86C 0.9800 . ?
O100 C102 1.38(2) . ?
O100 C104 1.41(2) . ?
C101 C103 1.369(19) . ?
C101 C104 1.44(2) . ?
C101 H10A 0.9900 . ?
C101 H10B 0.9900 . ?
C102 C103 1.56(2) . ?
C102 H10C 0.9900 . ?
C102 H10D 0.9900 . ?
C103 H10E 0.9900 . ?
C103 H10F 0.9900 . ?
C104 H10G 0.9900 . ?
C104 H10H 0.9900 . ?
C201 C202 1.429(18) . ?
C201 H20A 0.9800 . ?
C201 H20B 0.9800 . ?
C201 H20C 0.9800 . ?
C202 C203 1.410(17) . ?
C202 H20D 0.9900 . ?
C202 H20E 0.9900 . ?
C203 C202 1.410(17) 3_755 ?
C203 H20F 0.9900 . ?
C203 H20G 0.9900 . ?
